data_2220699
loop_
_publ_author_name
'Belandria, Lusbely M.'
'Delgado, Gerzon E.'
'Mora, Asilo\'e J.'
'Seijas, Luis E.'
'Gonz\'alez, Teresa'

_publ_section_title
;
 Redetermination of 1-carboxycyclohexan-1-aminium chloride
;
_journal_coeditor_code BH2212
_journal_issue 2
_journal_name_full 'Acta Crystallographica Section E'
_journal_page_first o245
_journal_paper_doi 10.1107/S1600536808044243
_journal_volume 65
_journal_year 2009
_chemical_formula_iupac 'C7 H14 N O2 +, Cl -'
_chemical_formula_moiety 'C7 H14 N O2 +, Cl -'
_chemical_formula_sum 'C7 H14 Cl N O2'
_chemical_formula_weight 179.64
_chemical_name_common '1-Amino cyclohexane carboxilic acid hydrochloride'
_chemical_name_systematic
;
1-carboxycyclohexan-1-aminium chloride
;
_space_group_IT_number 11
_symmetry_cell_setting monoclinic
_symmetry_space_group_name_Hall '-P 2yb'
_symmetry_space_group_name_H-M 'P 1 21/m 1'
_atom_sites_solution_hydrogens geom
_atom_sites_solution_primary direct
_atom_sites_solution_secondary difmap
_audit_creation_method SHELXL-97
_cell_angle_alpha 90.00
_cell_angle_beta 96.239(10)
_cell_angle_gamma 90.00
_cell_formula_units_Z 2
_cell_length_a 7.382(3)
_cell_length_b 6.357(2)
_cell_length_c 9.374(3)
_cell_measurement_reflns_used 1650
_cell_measurement_temperature 298(2)
_cell_measurement_theta_max 27.2
_cell_measurement_theta_min 2.2
_cell_volume 437.3(3)
_computing_cell_refinement 'CrystalClear (Rigaku, 2002)'
_computing_data_collection 'CrystalClear (Rigaku, 2002)'
_computing_data_reduction 'CrystalStructure (Rigaku/MSC, 2004)'
_computing_molecular_graphics 'DIAMOND (Brandenburg, 1999)'
_computing_publication_material 'PLATON (Spek, 2003) and publCIF (Westrip, 2009)'
_computing_structure_refinement 'SHELXL97 (Sheldrick, 2008)'
_computing_structure_solution 'SHELXS97 (Sheldrick, 2008)'
_diffrn_ambient_temperature 298(2)
_diffrn_detector_area_resol_mean 14.6306
_diffrn_measured_fraction_theta_full 0.992
_diffrn_measured_fraction_theta_max 0.992
_diffrn_measurement_device 'Mercury (2x2 bin mode)'
_diffrn_measurement_device_type 'Rigaku AFC-7S Mercury'
_diffrn_measurement_method \w
_diffrn_radiation_monochromator graphite
_diffrn_radiation_source 'Normal-focus sealed tube'
_diffrn_radiation_type MoK\a
_diffrn_radiation_wavelength 0.71070
_diffrn_reflns_av_R_equivalents 0.0231
_diffrn_reflns_av_sigmaI/netI 0.0174
_diffrn_reflns_limit_h_max 8
_diffrn_reflns_limit_h_min -8
_diffrn_reflns_limit_k_max 7
_diffrn_reflns_limit_k_min -6
_diffrn_reflns_limit_l_max 11
_diffrn_reflns_limit_l_min -11
_diffrn_reflns_number 4638
_diffrn_reflns_theta_full 24.99
_diffrn_reflns_theta_max 24.99
_diffrn_reflns_theta_min 2.19
_exptl_absorpt_coefficient_mu 0.390
_exptl_absorpt_correction_T_max 0.930
_exptl_absorpt_correction_T_min 0.880
_exptl_absorpt_correction_type multi-scan
_exptl_absorpt_process_details '(Jacobson, 1998)'
_exptl_crystal_colour colourless
_exptl_crystal_density_diffrn 1.364
_exptl_crystal_density_method 'not measured'
_exptl_crystal_description block
_exptl_crystal_F_000 192
_exptl_crystal_size_max 0.31
_exptl_crystal_size_mid 0.27
_exptl_crystal_size_min 0.18
_refine_diff_density_max 0.183
_refine_diff_density_min -0.154
_refine_ls_extinction_coef 0.042(10)
_refine_ls_extinction_expression Fc^*^=kFc[1+0.001xFc^2^\l^3^/sin(2\q)]^-1/4^
_refine_ls_extinction_method 'SHELXL97 (Sheldrick, 2008)'
_refine_ls_goodness_of_fit_ref 1.012
_refine_ls_hydrogen_treatment mixed
_refine_ls_matrix_type full
_refine_ls_number_constraints 0
_refine_ls_number_parameters 85
_refine_ls_number_reflns 845
_refine_ls_number_restraints 0
_refine_ls_restrained_S_all 1.012
_refine_ls_R_factor_all 0.0348
_refine_ls_R_factor_gt 0.0328
_refine_ls_shift/su_max 0.000
_refine_ls_shift/su_mean 0.000
_refine_ls_structure_factor_coef Fsqd
_refine_ls_weighting_details 'calc w=1/[\s^2^(Fo^2^)+(0.047P)^2^+0.1831P] where P=(Fo^2^+2Fc^2^)/3'
_refine_ls_weighting_scheme calc
_refine_ls_wR_factor_gt 0.0855
_refine_ls_wR_factor_ref 0.0875
_reflns_number_gt 789
_reflns_number_total 845
_reflns_threshold_expression I>2\s(I)
_cod_data_source_file bh2212.cif
_cod_data_source_block I
_cod_original_sg_symbol_H-M 'P 21/m'
_cod_database_code 2220699
_cod_database_fobs_code 2220699

loop_
_symmetry_equiv_pos_as_xyz
'x, y, z'
'-x, y+1/2, -z'
'-x, -y, -z'
'x, -y-1/2, z'

loop_
_atom_site_type_symbol
_atom_site_label
_atom_site_fract_x
_atom_site_fract_y
_atom_site_fract_z
_atom_site_U_iso_or_equiv
_atom_site_adp_type
_atom_site_calc_flag
_atom_site_refinement_flags
_atom_site_occupancy
_atom_site_disorder_assembly
_atom_site_disorder_group
Cl Cl 0.41343(8) 0.2500 0.64377(6) 0.0414(3) Uani d S 1 . .
O O2 0.5446(2) 0.2500 0.04758(18) 0.0511(5) Uani d S 1 . .
O O1 0.2629(3) 0.2500 -0.06850(18) 0.0528(5) Uani d S 1 . .
H H1 0.324(5) 0.2500 -0.146(4) 0.079 Uiso d S 1 . .
N N1 0.4370(3) 0.2500 0.3054(2) 0.0343(5) Uani d S 1 . .
H H1A 0.506(3) 0.138(3) 0.300(2) 0.051 Uiso d . 1 . .
H H1B 0.398(4) 0.2500 0.393(3) 0.051 Uiso d S 1 . .
C C1 0.2863(3) 0.2500 0.1837(2) 0.0292(5) Uani d S 1 . .
C C2 0.1715(2) 0.4484(3) 0.19289(19) 0.0408(5) Uani d . 1 . .
H H2A 0.251(3) 0.566(3) 0.1923(19) 0.049 Uiso d . 1 . .
H H2B 0.090(3) 0.452(3) 0.107(2) 0.049 Uiso d . 1 . .
C C3 0.0597(3) 0.4450(4) 0.3193(2) 0.0539(6) Uani d . 1 . .
H H3A 0.140(3) 0.449(4) 0.409(2) 0.065 Uiso d . 1 . .
H H3B -0.018(3) 0.571(4) 0.315(2) 0.065 Uiso d . 1 . .
C C4 -0.0557(4) 0.2500 0.3201(3) 0.0626(9) Uani d S 1 . .
H H4A -0.145(5) 0.2500 0.232(4) 0.075 Uiso d S 1 . .
H H4B -0.148(5) 0.2500 0.397(4) 0.075 Uiso d S 1 . .
C C5 0.3819(3) 0.2500 0.0475(2) 0.0358(5) Uani d S 1 . .

loop_
_atom_site_aniso_label
_atom_site_aniso_U_11
_atom_site_aniso_U_22
_atom_site_aniso_U_33
_atom_site_aniso_U_12
_atom_site_aniso_U_13
_atom_site_aniso_U_23
Cl 0.0457(4) 0.0544(4) 0.0238(4) 0.000 0.0025(2) 0.000
O2 0.0359(10) 0.0837(14) 0.0345(10) 0.000 0.0078(7) 0.000
O1 0.0443(11) 0.0932(15) 0.0205(9) 0.000 0.0023(7) 0.000
N1 0.0335(11) 0.0449(12) 0.0238(10) 0.000 -0.0002(8) 0.000
C1 0.0303(11) 0.0355(12) 0.0211(11) 0.000 -0.0004(8) 0.000
C2 0.0439(10) 0.0402(10) 0.0373(10) 0.0074(8) -0.0004(8) 0.0024(7)
C3 0.0497(11) 0.0707(14) 0.0412(10) 0.0221(10) 0.0052(9) -0.0058(10)
C4 0.0386(15) 0.105(3) 0.0449(17) 0.000 0.0076(13) 0.000
C5 0.0385(13) 0.0425(13) 0.0262(12) 0.000 0.0025(10) 0.000

loop_
_atom_type_symbol
_atom_type_description
_atom_type_scat_dispersion_real
_atom_type_scat_dispersion_imag
_atom_type_scat_source
C C 0.0033 0.0016 'International Tables Vol C Tables 4.2.6.8 and 6.1.1.4'
H H 0.0000 0.0000 'International Tables Vol C Tables 4.2.6.8 and 6.1.1.4'
Cl Cl 0.1484 0.1585 'International Tables Vol C Tables 4.2.6.8 and 6.1.1.4'
N N 0.0061 0.0033 'International Tables Vol C Tables 4.2.6.8 and 6.1.1.4'
O O 0.0106 0.0060 'International Tables Vol C Tables 4.2.6.8 and 6.1.1.4'

loop_
_geom_angle_atom_site_label_1
_geom_angle_atom_site_label_2
_geom_angle_atom_site_label_3
_geom_angle_site_symmetry_1
_geom_angle_site_symmetry_3
_geom_angle
_geom_angle_publ_flag
C5 O1 H1 . . 109(2) ?
C1 N1 H1A . . 110.2(13) ?
C1 N1 H1B . . 114.0(18) ?
H1A N1 H1B . . 107.1(16) ?
N1 C1 C5 . . 105.28(18) ?
N1 C1 C2 . . 109.04(12) ?
C5 C1 C2 . . 110.97(12) ?
C3 C2 C1 . . 112.64(16) ?
C3 C2 H2A . . 113.8(11) ?
C1 C2 H2A . . 107.7(12) ?
C3 C2 H2B . . 108.3(11) ?
C1 C2 H2B . . 105.8(12) ?
H2A C2 H2B . . 108.2(16) ?
C4 C3 C2 . . 111.85(19) ?
C4 C3 H3A . . 107.9(13) ?
C2 C3 H3A . . 109.9(12) ?
C4 C3 H3B . . 110.2(13) ?
C2 C3 H3B . . 108.4(13) ?
H3A C3 H3B . . 108.5(17) ?
C3 C4 H4A . . 108.6(10) ?
C3 C4 H4B . . 114.6(8) ?
H4A C4 H4B . . 99(3) ?
O2 C5 O1 . . 125.2(2) ?
O2 C5 C1 . . 123.6(2) ?
O1 C5 C1 . . 111.2(2) ?

loop_
_geom_bond_atom_site_label_1
_geom_bond_atom_site_label_2
_geom_bond_site_symmetry_2
_geom_bond_distance
_geom_bond_publ_flag
O2 C5 . 1.201(3) ?
O1 C5 . 1.322(3) ?
O1 H1 . 0.89(4) ?
N1 C1 . 1.504(3) ?
N1 H1A . 0.88(2) ?
N1 H1B . 0.90(3) ?
C1 C5 . 1.524(3) ?
C1 C2 . 1.528(2) ?
C2 C3 . 1.516(3) ?
C2 H2A . 0.95(2) ?
C2 H2B . 0.95(2) ?
C3 C4 . 1.505(3) ?
C3 H3A . 0.97(2) ?
C3 H3B . 0.98(2) ?
C4 H4A . 0.99(3) ?
C4 H4B . 1.05(4) ?

loop_
_geom_hbond_atom_site_label_D
_geom_hbond_atom_site_label_H
_geom_hbond_atom_site_label_A
_geom_hbond_site_symmetry_A
_geom_hbond_distance_DH
_geom_hbond_distance_HA
_geom_hbond_distance_DA
_geom_hbond_angle_DHA
N1 H1B Cl . 0.90(3) 2.34(3) 3.196(2) 158(2)
N1 H1A Cl 2_646 0.88(2) 2.58(2) 3.3816(13) 152.4(17)
O1 H1 Cl 1_554 0.89(4) 2.15(4) 3.027(2) 168(3)
